data_1538361
loop_
_publ_author_name
'Nguyen, H.D.'
'Etienne, J.'
'Laruelle, P.'

_publ_section_title
;
 Isolement et structure cristalline d'une nouvelle famille de composes des
 terres rares de formule generale L Cr Se3 (L = La a Nd)
;
_journal_name_full 'Bulletin de la Societe Chimique de France (Vol=Year)'
_journal_page_first 2433
_journal_page_last 2437
_journal_volume 1971
_journal_year 1971
_chemical_formula_sum 'Ce Cr Se3'
_space_group_IT_number 62
_symmetry_space_group_name_Hall '-P 2c 2n'
_symmetry_space_group_name_H-M 'P n a m'
_cell_angle_alpha 90
_cell_angle_beta 90
_cell_angle_gamma 90
_cell_formula_units_Z 4
_cell_length_a 8.08
_cell_length_b 13.738
_cell_length_c 3.952
_cell_volume 438.684
_citation_journal_id_ASTM BSCFAS
_cod_data_source_file Nguyen_BSCFAS_1971_1236.cif
_cod_data_source_block Ce1Cr1Se3
_cod_original_sg_symbol_Hall '-P 2ac 2n (-x,z,y)'
_cod_original_formula_sum 'Ce1 Cr1 Se3'
_cod_database_code 1538361

loop_
_symmetry_equiv_pos_as_xyz
x,y,z
-x+1/2,y+1/2,-z
x+1/2,-y+1/2,-z+1/2
-x,-y,z+1/2
-x,-y,-z
x-1/2,-y-1/2,z
-x-1/2,y-1/2,z-1/2
x,y,-z-1/2

loop_
_atom_site_label
_atom_site_type_symbol
_atom_site_fract_x
_atom_site_fract_y
_atom_site_fract_z
_atom_site_occupancy
_atom_site_U_iso_or_equiv
Se2 Se-2 0.3407 0.504 0.25 1 0.0
Cr1 Cr+3 0.3427 0.948 0.25 1 0.0
Se1 Se-2 0.1907 0.7889 0.25 1 0.0
Ce1 Ce+3 0.095 0.1711 0.25 1 0.0
Se3 Se-2 0.4832 0.1099 0.25 1 0.0
